data_4516832
loop_
_publ_author_name
'Reddy Kotla, Siva K.'
'Vandavasi, Jaya Kishore'
'Wang, Jeh-Jeng'
'Parang, Keykavous'
'Tiwari, Rakesh K.'

_publ_section_title
;
 Palladium-Catalyzed Intramolecular Cross-Dehydrogenative Coupling:
 Synthesis of Fused Imidazo[1,2-<i>a</i>]pyrimidines and
 Pyrazolo[1,5-<i>a</i>]pyrimidines.
;
_journal_issue 1
_journal_name_full 'ACS omega'
_journal_page_first 11
_journal_page_last 19
_journal_paper_doi 10.1021/acsomega.6b00417
_journal_volume 2
_journal_year 2017
_chemical_formula_moiety 'C19 H13 N3 O'
_chemical_formula_sum 'C19 H13 N3 O'
_chemical_formula_weight 299.32
_space_group_crystal_system monoclinic
_space_group_IT_number 14
_space_group_name_Hall '-P 2yn'
_space_group_name_H-M_alt 'P 1 21/n 1'
_atom_sites_solution_hydrogens geom
_atom_sites_solution_primary direct
_atom_sites_solution_secondary difmap
_cell_angle_alpha 90
_cell_angle_beta 94.43(3)
_cell_angle_gamma 90
_cell_formula_units_Z 4
_cell_length_a 11.8882(7)
_cell_length_b 9.1020(5)
_cell_length_c 13.5891(7)
_cell_measurement_reflns_used 190
_cell_measurement_temperature 100.(2)
_cell_measurement_theta_max 48.5374
_cell_measurement_theta_min 8.0902
_cell_volume 1466.03(15)
_computing_cell_refinement 'APEX3 v2016.1-0 (Bruker AXS)'
_computing_data_collection 'Bruker Instrument Service v6.2.0 (Bruker AXS Inc. 2016)'
_computing_data_reduction 'SAINT V8.37A (Bruker AXS Inc., 2015)'
_computing_molecular_graphics 'shelXle (C.B. Huebschle, rev 807)'
_computing_publication_material 'APEX3 v2016.1-0 (Bruker AXS)'
_computing_structure_refinement 'XL v2014/7 (Shedrick, 2015)'
_computing_structure_solution 'XT, VERSION 2014/5 (Sheldrick, 2015)'
_diffrn_ambient_temperature 100.(2)
_diffrn_detector_area_resol_mean 7.4074
_diffrn_measured_fraction_theta_full 0.975
_diffrn_measured_fraction_theta_max 0.975
_diffrn_measurement_device_type 'Bruker D8 VENTURE diffractometer'
_diffrn_measurement_method '\w and \f scans'
_diffrn_radiation_monochromator 'multilayer mirror'
_diffrn_radiation_type GaK\a
_diffrn_radiation_wavelength 1.34139
_diffrn_reflns_av_R_equivalents 0.0660
_diffrn_reflns_av_unetI/netI 0.0321
_diffrn_reflns_limit_h_max 14
_diffrn_reflns_limit_h_min -14
_diffrn_reflns_limit_k_max 11
_diffrn_reflns_limit_k_min -11
_diffrn_reflns_limit_l_max 16
_diffrn_reflns_limit_l_min -15
_diffrn_reflns_number 33036
_diffrn_reflns_theta_full 55.58
_diffrn_reflns_theta_max 55.58
_diffrn_reflns_theta_min 4.14
_diffrn_source 'liquid metaljet'
_diffrn_source_type 'Excillium D2'
_exptl_absorpt_coefficient_mu 0.441
_exptl_absorpt_correction_T_max 0.2006
_exptl_absorpt_correction_T_min 0.1094
_exptl_absorpt_correction_type multi-scan
_exptl_absorpt_process_details
;
Krause, L.; Herbst-Irmer, R.; Sheldrick, G. M.; Stalke, D. (2015). J. Appl.
Cryst. 48, 3-10.
;
_exptl_crystal_colour orange
_exptl_crystal_density_diffrn 1.356
_exptl_crystal_density_method 'not measured'
_exptl_crystal_description block
_exptl_crystal_F_000 624
_exptl_crystal_size_max 0.40
_exptl_crystal_size_mid 0.30
_exptl_crystal_size_min 0.30
_refine_diff_density_max 0.300
_refine_diff_density_min -0.276
_refine_ls_extinction_method none
_refine_ls_goodness_of_fit_ref 1.080
_refine_ls_hydrogen_treatment constr
_refine_ls_matrix_type full
_refine_ls_number_parameters 208
_refine_ls_number_reflns 2784
_refine_ls_number_restraints 0
_refine_ls_restrained_S_all 1.080
_refine_ls_R_factor_all 0.0690
_refine_ls_R_factor_gt 0.0606
_refine_ls_shift/su_max 0.000
_refine_ls_shift/su_mean 0.000
_refine_ls_structure_factor_coef Fsqd
_refine_ls_weighting_details 'w=1/[\s^2^(Fo^2^)+(0.0680P)^2^+1.8249P] where P=(Fo^2^+2Fc^2^)/3'
_refine_ls_weighting_scheme calc
_refine_ls_wR_factor_gt 0.1655
_refine_ls_wR_factor_ref 0.1734
_reflns_number_gt 2374
_reflns_number_total 2784
_reflns_threshold_expression 'I > 2\s(I)'
_cod_data_source_file ao6b00417_si_001.cif
_cod_data_source_block skr53
_cod_depositor_comments
;
The following automatic conversions were performed:

data item '_exptl_absorpt_correction_type' value 'Multi-Scan' was
changed to 'multi-scan' in accordance with the
/home/saulius/struct/COD-crude-data/automatic-downloads/DataCite-retrospective/ACS/depositions/lib/dictionaries/cif_core.dic
dictionary named 'cif_core.dic' version 2.4.2 last updated on
2011-04-26.

Automatic conversion script
Id: cif_fix_values 6909 2019-04-08 15:41:33Z antanas 
;
_cod_database_code 4516832

loop_
_space_group_symop_operation_xyz
'x, y, z'
'-x+1/2, y+1/2, -z+1/2'
'-x, -y, -z'
'x-1/2, -y-1/2, z-1/2'

loop_
_atom_site_type_symbol
_atom_site_label
_atom_site_fract_x
_atom_site_fract_y
_atom_site_fract_z
_atom_site_U_iso_or_equiv
_atom_site_adp_type
_atom_site_calc_flag
_atom_site_refinement_flags_adp
_atom_site_refinement_flags_posn
_atom_site_occupancy
O O1 0.85357(15) 0.12647(19) 0.40289(13) 0.0404(5) Uani d . . 1
N N1 0.71263(18) 0.3799(2) 0.51846(15) 0.0359(5) Uani d . . 1
N N2 0.56243(19) 0.6835(2) 0.40857(17) 0.0410(5) Uani d . . 1
N N3 0.60759(18) 0.5462(2) 0.41122(15) 0.0360(5) Uani d . . 1
C C1 0.7082(2) 0.2867(3) 0.44415(18) 0.0348(5) Uani d . . 1
C C2 0.6612(2) 0.5118(3) 0.50289(18) 0.0359(6) Uani d . . 1
C C3 0.6499(2) 0.6343(3) 0.5613(2) 0.0390(6) Uani d . . 1
H H3 0.6774 0.6476 0.6283 0.047 Uiso calc U R 1
C C4 0.5894(2) 0.7336(3) 0.5003(2) 0.0412(6) Uani d . . 1
H H4 0.5688 0.8286 0.5216 0.049 Uiso calc U R 1
C C5 0.5994(2) 0.4479(3) 0.33624(18) 0.0371(6) Uani d . . 1
H H5 0.5595 0.4722 0.2751 0.044 Uiso calc U R 1
C C6 0.6494(2) 0.3132(3) 0.34950(18) 0.0357(6) Uani d . . 1
C C7 0.6348(2) 0.2020(3) 0.27006(18) 0.0350(6) Uani d . . 1
C C8 0.6317(2) 0.2443(3) 0.17123(19) 0.0388(6) Uani d . . 1
H H8 0.6459 0.3438 0.1551 0.047 Uiso calc U R 1
C C9 0.6080(2) 0.1432(3) 0.0963(2) 0.0412(6) Uani d . . 1
H H9 0.6045 0.1739 0.0293 0.049 Uiso calc U R 1
C C10 0.5895(2) -0.0031(3) 0.1193(2) 0.0412(6) Uani d . . 1
H H10 0.5721 -0.0723 0.0681 0.049 Uiso calc U R 1
C C11 0.5963(2) -0.0478(3) 0.2169(2) 0.0396(6) Uani d . . 1
H H11 0.5866 -0.1485 0.2325 0.047 Uiso calc U R 1
C C12 0.6172(2) 0.0540(3) 0.29187(19) 0.0377(6) Uani d . . 1
H H12 0.6197 0.0229 0.3587 0.045 Uiso calc U R 1
C C13 0.7849(2) 0.1543(3) 0.46278(17) 0.0339(5) Uani d . . 1
C C14 0.7788(2) 0.0681(3) 0.55524(18) 0.0349(6) Uani d . . 1
C C15 0.6890(2) 0.0814(3) 0.61534(18) 0.0355(6) Uani d . . 1
H H15 0.6287 0.147 0.5975 0.043 Uiso calc U R 1
C C16 0.6882(2) -0.0014(3) 0.70108(19) 0.0395(6) Uani d . . 1
H H16 0.6269 0.0072 0.7415 0.047 Uiso calc U R 1
C C17 0.7764(2) -0.0965(3) 0.72800(19) 0.0407(6) Uani d . . 1
H H17 0.7761 -0.1512 0.7875 0.049 Uiso calc U R 1
C C18 0.8649(2) -0.1118(3) 0.66798(19) 0.0402(6) Uani d . . 1
H H18 0.9246 -0.1783 0.6858 0.048 Uiso calc U R 1
C C19 0.8662(2) -0.0303(3) 0.58209(19) 0.0380(6) Uani d . . 1
H H19 0.9268 -0.0413 0.5411 0.046 Uiso calc U R 1

loop_
_atom_site_aniso_label
_atom_site_aniso_U_11
_atom_site_aniso_U_22
_atom_site_aniso_U_33
_atom_site_aniso_U_12
_atom_site_aniso_U_13
_atom_site_aniso_U_23
O1 0.0509(11) 0.0345(10) 0.0366(10) 0.0040(8) 0.0094(8) 0.0016(7)
N1 0.0473(12) 0.0272(10) 0.0340(11) 0.0007(9) 0.0079(9) 0.0004(8)
N2 0.0500(13) 0.0275(11) 0.0453(13) 0.0040(9) 0.0024(10) 0.0006(9)
N3 0.0465(12) 0.0274(10) 0.0343(11) 0.0011(9) 0.0035(9) 0.0008(9)
C1 0.0426(13) 0.0289(12) 0.0338(13) -0.0008(10) 0.0078(10) -0.0004(10)
C2 0.0439(14) 0.0302(12) 0.0342(13) -0.0006(10) 0.0065(10) 0.0030(10)
C3 0.0489(15) 0.0306(13) 0.0377(14) -0.0009(11) 0.0052(11) -0.0019(10)
C4 0.0499(15) 0.0284(12) 0.0462(15) 0.0002(11) 0.0088(11) -0.0037(11)
C5 0.0468(14) 0.0325(13) 0.0318(13) -0.0013(11) 0.0023(10) -0.0005(10)
C6 0.0426(13) 0.0288(12) 0.0363(13) -0.0011(10) 0.0068(10) 0.0005(10)
C7 0.0412(13) 0.0323(13) 0.0315(12) 0.0010(10) 0.0027(10) 0.0001(10)
C8 0.0479(14) 0.0305(13) 0.0380(14) 0.0003(11) 0.0031(11) 0.0001(11)
C9 0.0500(15) 0.0405(15) 0.0331(13) 0.0033(12) 0.0030(11) -0.0003(11)
C10 0.0451(14) 0.0383(14) 0.0401(15) 0.0029(11) 0.0022(11) -0.0086(11)
C11 0.0435(14) 0.0309(13) 0.0445(15) 0.0005(11) 0.0047(11) -0.0017(11)
C12 0.0434(14) 0.0350(13) 0.0345(13) 0.0007(11) 0.0025(10) -0.0005(11)
C13 0.0431(13) 0.0269(12) 0.0318(13) -0.0012(10) 0.0040(10) -0.0028(10)
C14 0.0414(13) 0.0282(12) 0.0348(13) -0.0010(10) 0.0018(10) -0.0012(10)
C15 0.0447(14) 0.0276(12) 0.0336(13) 0.0005(10) 0.0000(10) -0.0016(10)
C16 0.0508(15) 0.0333(13) 0.0348(13) -0.0021(11) 0.0064(11) -0.0045(11)
C17 0.0604(17) 0.0301(13) 0.0314(13) -0.0025(12) 0.0017(11) 0.0010(10)
C18 0.0502(15) 0.0301(13) 0.0395(14) 0.0018(11) -0.0021(11) 0.0022(11)
C19 0.0438(14) 0.0313(13) 0.0390(14) 0.0003(10) 0.0043(11) -0.0023(11)

loop_
_atom_type_symbol
_atom_type_description
_atom_type_scat_dispersion_real
_atom_type_scat_dispersion_imag
_atom_type_scat_source
C C 0.0137 0.0067 'International Tables Vol C Tables 4.2.6.8 and 6.1.1.4'
H H 0.0000 0.0000 'International Tables Vol C Tables 4.2.6.8 and 6.1.1.4'
N N 0.0241 0.0134 'International Tables Vol C Tables 4.2.6.8 and 6.1.1.4'
O O 0.0389 0.0241 'International Tables Vol C Tables 4.2.6.8 and 6.1.1.4'

loop_
_geom_angle_atom_site_label_1
_geom_angle_atom_site_label_2
_geom_angle_atom_site_label_3
_geom_angle
C1 N1 C2 117.4(2)
C4 N2 N3 102.8(2)
C5 N3 N2 125.6(2)
C5 N3 C2 121.8(2)
N2 N3 C2 112.5(2)
N1 C1 C6 124.5(2)
N1 C1 C13 113.3(2)
C6 C1 C13 121.8(2)
N1 C2 C3 133.4(2)
N1 C2 N3 120.6(2)
C3 C2 N3 106.0(2)
C2 C3 C4 104.5(2)
C2 C3 H3 127.8
C4 C3 H3 127.8
N2 C4 C3 114.1(2)
N2 C4 H4 122.9
C3 C4 H4 122.9
N3 C5 C6 119.2(2)
N3 C5 H5 120.4
C6 C5 H5 120.4
C5 C6 C1 116.4(2)
C5 C6 C7 119.5(2)
C1 C6 C7 124.0(2)
C8 C7 C12 118.4(2)
C8 C7 C6 120.4(2)
C12 C7 C6 121.0(2)
C9 C8 C7 120.9(2)
C9 C8 H8 119.6
C7 C8 H8 119.6
C8 C9 C10 119.9(2)
C8 C9 H9 120.1
C10 C9 H9 120.1
C11 C10 C9 119.9(2)
C11 C10 H10 120.0
C9 C10 H10 120.0
C10 C11 C12 120.2(2)
C10 C11 H11 119.9
C12 C11 H11 119.9
C11 C12 C7 120.6(2)
C11 C12 H12 119.7
C7 C12 H12 119.7
O1 C13 C14 122.1(2)
O1 C13 C1 118.4(2)
C14 C13 C1 119.4(2)
C15 C14 C19 119.2(2)
C15 C14 C13 122.5(2)
C19 C14 C13 118.3(2)
C16 C15 C14 119.9(2)
C16 C15 H15 120.0
C14 C15 H15 120.0
C17 C16 C15 120.4(2)
C17 C16 H16 119.8
C15 C16 H16 119.8
C16 C17 C18 120.0(2)
C16 C17 H17 120.0
C18 C17 H17 120.0
C19 C18 C17 120.0(2)
C19 C18 H18 120.0
C17 C18 H18 120.0
C18 C19 C14 120.5(2)
C18 C19 H19 119.8
C14 C19 H19 119.8

loop_
_geom_bond_atom_site_label_1
_geom_bond_atom_site_label_2
_geom_bond_distance
O1 C13 1.223(3)
N1 C1 1.317(3)
N1 C2 1.357(3)
N2 C4 1.342(3)
N2 N3 1.359(3)
N3 C5 1.354(3)
N3 C2 1.390(3)
C1 C6 1.436(3)
C1 C13 1.520(3)
C2 C3 1.381(4)
C3 C4 1.390(4)
C3 H3 0.95
C4 H4 0.95
C5 C6 1.368(3)
C5 H5 0.95
C6 C7 1.480(3)
C7 C8 1.395(3)
C7 C12 1.399(4)
C8 C9 1.384(4)
C8 H8 0.95
C9 C10 1.390(4)
C9 H9 0.95
C10 C11 1.383(4)
C10 H10 0.95
C11 C12 1.385(4)
C11 H11 0.95
C12 H12 0.95
C13 C14 1.488(3)
C14 C15 1.398(3)
C14 C19 1.399(4)
C15 C16 1.388(4)
C15 H15 0.95
C16 C17 1.386(4)
C16 H16 0.95
C17 C18 1.387(4)
C17 H17 0.95
C18 C19 1.384(4)
C18 H18 0.95
C19 H19 0.95

loop_
_geom_torsion_atom_site_label_1
_geom_torsion_atom_site_label_2
_geom_torsion_atom_site_label_3
_geom_torsion_atom_site_label_4
_geom_torsion
C4 N2 N3 C5 177.6(2)
C4 N2 N3 C2 0.2(3)
C2 N1 C1 C6 -2.4(4)
C2 N1 C1 C13 169.9(2)
C1 N1 C2 C3 -179.0(3)
C1 N1 C2 N3 -0.9(3)
C5 N3 C2 N1 3.5(4)
N2 N3 C2 N1 -179.0(2)
C5 N3 C2 C3 -177.9(2)
N2 N3 C2 C3 -0.4(3)
N1 C2 C3 C4 178.7(3)
N3 C2 C3 C4 0.4(3)
N3 N2 C4 C3 0.1(3)
C2 C3 C4 N2 -0.3(3)
N2 N3 C5 C6 180.0(2)
C2 N3 C5 C6 -2.8(4)
N3 C5 C6 C1 -0.3(4)
N3 C5 C6 C7 176.2(2)
N1 C1 C6 C5 3.0(4)
C13 C1 C6 C5 -168.7(2)
N1 C1 C6 C7 -173.3(2)
C13 C1 C6 C7 15.0(4)
C5 C6 C7 C8 36.7(4)
C1 C6 C7 C8 -147.1(2)
C5 C6 C7 C12 -139.5(3)
C1 C6 C7 C12 36.7(4)
C12 C7 C8 C9 2.1(4)
C6 C7 C8 C9 -174.2(2)
C7 C8 C9 C10 -1.4(4)
C8 C9 C10 C11 -1.0(4)
C9 C10 C11 C12 2.5(4)
C10 C11 C12 C7 -1.8(4)
C8 C7 C12 C11 -0.5(4)
C6 C7 C12 C11 175.7(2)
N1 C1 C13 O1 -125.3(2)
C6 C1 C13 O1 47.2(3)
N1 C1 C13 C14 51.3(3)
C6 C1 C13 C14 -136.2(2)
O1 C13 C14 C15 -168.4(2)
C1 C13 C14 C15 15.1(3)
O1 C13 C14 C19 11.2(4)
C1 C13 C14 C19 -165.3(2)
C19 C14 C15 C16 0.8(4)
C13 C14 C15 C16 -179.7(2)
C14 C15 C16 C17 0.5(4)
C15 C16 C17 C18 -1.4(4)
C16 C17 C18 C19 1.1(4)
C17 C18 C19 C14 0.2(4)
C15 C14 C19 C18 -1.1(4)
C13 C14 C19 C18 179.3(2)
